data_1537596
loop_
_publ_author_name
'Lundgren, G.'

_publ_section_title
;
 The crystal structure of Th (O H)2 S O4
;
_journal_name_full 'Arkiv foer Kemi'
_journal_page_first 535
_journal_page_last 549
_journal_volume 2
_journal_year 1950
_chemical_formula_sum 'H2 O6 S Th'
_chemical_name_systematic 'Th (O H)2 S O4'
_space_group_IT_number 62
_symmetry_space_group_name_Hall '-P 2ac 2n'
_symmetry_space_group_name_H-M 'P n m a'
_cell_angle_alpha 90
_cell_angle_beta 90
_cell_angle_gamma 90
_cell_formula_units_Z 4
_cell_length_a 11.733
_cell_length_b 6.04
_cell_length_c 7.059
_cell_volume 500.252
_citation_journal_id_ASTM ARKEAD
_cod_data_source_file Lundgren_ARKEAD_1950_232.cif
_cod_data_source_block H2O6S1Th1
_cod_original_cell_volume 500.2524
_cod_original_formula_sum 'H2 O6 S1 Th1'
_cod_database_code 1537596

loop_
_symmetry_equiv_pos_as_xyz
x,y,z
-x+1/2,-y,z+1/2
x+1/2,-y+1/2,-z+1/2
-x,y+1/2,-z
-x,-y,-z
x-1/2,y,-z-1/2
-x-1/2,y-1/2,z-1/2
x,-y-1/2,z

loop_
_atom_site_label
_atom_site_type_symbol
_atom_site_fract_x
_atom_site_fract_y
_atom_site_fract_z
_atom_site_occupancy
_atom_site_U_iso_or_equiv
Th1 Th+4 0.064 0.25 0.148 1 0.0
O4 O-2 0.4 0 0.39 1 0.0
O3 O-2 0.35 0.05 0.82 1 0.0
S1 S+6 0.36 0.25 0.95 1 0.0
O1 O-2 0.47 0.25 0.05 1 0.0
O2 O-2 0.27 0.25 0.09 1 0.0
